data_4330170
loop_
_publ_author_name
'Peter E. Sues'
'Alan J. Lough'
'Robert H. Morris'

_publ_section_title
;
 Synthesis, Characterization, and Activity of Yttrium(III) Nitrate
 Complexes Bearing Tripodal Phosphine Oxide and Mixed Phosphine-Phosphine
 Oxide Ligands
;
_journal_name_full 'Inorganic Chemistry'
_journal_page_first 9322
_journal_page_last 9332
_journal_paper_doi 10.1021/ic3010147
_journal_volume 51
_journal_year 2012
_chemical_formula_moiety 'C44 H45 N3 O12 P3 Y, C4 H10 O'
_chemical_formula_sum 'C48 H55 N3 O13 P3 Y'
_chemical_formula_weight 1063.77
_chemical_name_systematic
; 
 ? 
;
_space_group_IT_number 14
_symmetry_cell_setting monoclinic
_symmetry_space_group_name_Hall '-P 2ybc'
_symmetry_space_group_name_H-M 'P 1 21/c 1'
_atom_sites_solution_hydrogens geom
_atom_sites_solution_primary direct
_atom_sites_solution_secondary difmap
_audit_creation_method SHELXL-97
_cell_angle_alpha 90.00
_cell_angle_beta 113.7980(14)
_cell_angle_gamma 90.00
_cell_formula_units_Z 4
_cell_length_a 23.5739(11)
_cell_length_b 10.0316(3)
_cell_length_c 24.8254(12)
_cell_measurement_reflns_used 31826
_cell_measurement_temperature 150(1)
_cell_measurement_theta_max 27.5
_cell_measurement_theta_min 2.6
_cell_volume 5371.6(4)
_computing_cell_refinement 'Denzo-SMN (Otwinowski & Minor, 1997)'
_computing_data_collection 'Collect (Nonius B.V., 1997-2002)'
_computing_data_reduction Denzo-SMN
_computing_molecular_graphics 'PLATON (Spek, 2009)'
_computing_publication_material 'SHELXTL V6.1'
_computing_structure_refinement 'SHELXTL V6.1 (Sheldrick, 2008)'
_computing_structure_solution 'SIR-92 (Altomare et al., 1994)'
_diffrn_ambient_temperature 150(2)
_diffrn_detector_area_resol_mean 9
_diffrn_measured_fraction_theta_full 0.954
_diffrn_measured_fraction_theta_max 0.954
_diffrn_measurement_device_type 'Nonius KappaCCD'
_diffrn_measurement_method '\f scans and \w scans with \k offsets'
_diffrn_radiation_monochromator graphite
_diffrn_radiation_source 'fine-focus sealed tube'
_diffrn_radiation_type MoK\a
_diffrn_radiation_wavelength 0.71073
_diffrn_reflns_av_R_equivalents 0.116
_diffrn_reflns_av_sigmaI/netI 0.1508
_diffrn_reflns_limit_h_max 27
_diffrn_reflns_limit_h_min -30
_diffrn_reflns_limit_k_max 11
_diffrn_reflns_limit_k_min -11
_diffrn_reflns_limit_l_max 32
_diffrn_reflns_limit_l_min -32
_diffrn_reflns_number 35651
_diffrn_reflns_theta_full 27.46
_diffrn_reflns_theta_max 27.46
_diffrn_reflns_theta_min 2.55
_diffrn_standards_number 0
_exptl_absorpt_coefficient_mu 1.236
_exptl_absorpt_correction_T_max 0.850
_exptl_absorpt_correction_T_min 0.714
_exptl_absorpt_correction_type multi-scan
_exptl_absorpt_process_details
;
multi-scan from symmetry-related measurements 
 Sortav (Blessing 1995)
;
_exptl_crystal_colour colourless
_exptl_crystal_density_diffrn 1.315
_exptl_crystal_description Block
_exptl_crystal_F_000 2208
_exptl_crystal_size_max 0.24
_exptl_crystal_size_mid 0.22
_exptl_crystal_size_min 0.12
_platon_squeeze_details
;
During the 
refinement of the structure, electron density peaks were located 
that were believed to be highly disordered 
solvent molecules (possibly acetonitrile/diethyl ether). Attempts 
made to model the solvent molecule were not successful. 
The SQUEEZE option in PLATON (Spek, 2003) indicated there was a 
large solvent cavity. In the final cycles of refinement, 
this contribution to the 
electron density was removed from the observed data. The 
density, the F(000) value, the molecular weight and the formula are 
given without taking into account the results obtained with the 
SQUEEZE option PLATON (Spek, 2003). Similar treatments of disordered 
solvent molecules were carried out by St\"ahler et al. (2001), 
Cox et al. (2003), Mohamed et al. (2003) and Athimoolam et al. (2005). 
References: 
  
Spek, A. L. (2003). J. Appl. Cryst. 36, 7-13 
  
Athimoolam, S., Kumar, J., Ramakrishnan, V. & Rajaram, R.K. (2005). 
Acta Cryst. E61, m2014-m2017. 
  
Cox, J.P., Kumarasammy, Y., Nahar, L., Sarkar D.S. & Shoeb, M. 
(2003). Acta Cryst. E59, o975-o977. 
  
Mohamed, A.A., Krause Bauer, A.J., Bruce, E.A. & Bruce M.R.M. 
(2003). Acta Cryst. C59, m84-m86. 
  
St\"ahler, R., N\"ather, C. & Bensch, W. (2001). Acta Cryst. 
C57, 26-27. 

;
_refine_diff_density_max 0.715
_refine_diff_density_min -0.984
_refine_diff_density_rms 0.105
_refine_ls_extinction_method none
_refine_ls_goodness_of_fit_ref 1.005
_refine_ls_hydrogen_treatment constr
_refine_ls_matrix_type full
_refine_ls_number_parameters 560
_refine_ls_number_reflns 11711
_refine_ls_number_restraints 6
_refine_ls_restrained_S_all 1.019
_refine_ls_R_factor_all 0.1548
_refine_ls_R_factor_gt 0.0723
_refine_ls_shift/su_max 0.001
_refine_ls_shift/su_mean 0.000
_refine_ls_structure_factor_coef Fsqd
_refine_ls_weighting_details 'calc w=1/[\s^2^(Fo^2^)+(0.0866P)^2^] where P=(Fo^2^+2Fc^2^)/3'
_refine_ls_weighting_scheme calc
_refine_ls_wR_factor_gt 0.1621
_refine_ls_wR_factor_ref 0.1853
_reflns_number_gt 6179
_reflns_number_total 11711
_reflns_threshold_expression I>2\s(I)
_cod_data_source_file ic3010147_si_002_6.cif
_cod_data_source_block k11193_2b
_cod_original_sg_symbol_H-M 'P 21/c'
_cod_database_code 4330170

loop_
_symmetry_equiv_pos_as_xyz
'x, y, z'
'-x, y+1/2, -z+1/2'
'-x, -y, -z'
'x, -y-1/2, z-1/2'

loop_
_atom_site_label
_atom_site_type_symbol
_atom_site_fract_x
_atom_site_fract_y
_atom_site_fract_z
_atom_site_U_iso_or_equiv
_atom_site_adp_type
_atom_site_occupancy
_atom_site_symmetry_multiplicity
_atom_site_calc_flag
_atom_site_refinement_flags
_atom_site_disorder_assembly
_atom_site_disorder_group
Y1 Y 0.73498(2) 0.34132(4) 0.72839(2) 0.02305(15) Uani 1 1 d . A .
P1 P 0.83149(6) 0.14514(12) 0.67055(6) 0.0231(3) Uani 1 1 d . . .
O1 O 0.80208(15) 0.2526(3) 0.69262(14) 0.0251(8) Uani 1 1 d . A .
N1 N 0.6190(2) 0.3950(4) 0.7354(2) 0.0351(11) Uani 1 1 d . A .
C1 C 0.7464(2) -0.0372(4) 0.6922(2) 0.0224(11) Uani 1 1 d . . .
H1A H 0.7362 -0.1345 0.6882 0.027 Uiso 1 1 calc R A .
P2 P 0.67377(6) 0.04775(12) 0.64438(6) 0.0240(3) Uani 1 1 d . A .
O2 O 0.67039(15) 0.1874(3) 0.66402(14) 0.0258(8) Uani 1 1 d . . .
N2 N 0.8187(2) 0.4580(4) 0.8365(2) 0.0350(11) Uani 1 1 d . . .
C2 C 0.8015(2) -0.0220(4) 0.6742(2) 0.0240(11) Uani 1 1 d . A .
H2A H 0.7894 -0.0635 0.6349 0.029 Uiso 1 1 calc R . .
H2B H 0.8363 -0.0752 0.7021 0.029 Uiso 1 1 calc R . .
P3 P 0.76577(6) 0.00293(12) 0.77078(6) 0.0243(3) Uani 1 1 d D A .
O3 O 0.76573(16) 0.1501(3) 0.78188(13) 0.0284(8) Uani 1 1 d . . .
N3 N 0.7329(2) 0.5649(4) 0.6536(2) 0.0299(10) Uani 1 1 d . . .
C3 C 0.9135(2) 0.1372(4) 0.7139(2) 0.0247(11) Uani 1 1 d . A 1
C4 C 0.9375(5) 0.1866(12) 0.7675(5) 0.032(3) Uiso 0.488(9) 1 d P A 1
H4A H 0.9109 0.2311 0.7818 0.038 Uiso 0.488(9) 1 calc PR A 1
C5 C 1.0008(6) 0.1766(13) 0.8046(6) 0.040(3) Uiso 0.488(9) 1 d P A 1
H5A H 1.0153 0.2075 0.8441 0.049 Uiso 0.488(9) 1 calc PR A 1
C6 C 1.0408(3) 0.1235(6) 0.7845(3) 0.0415(15) Uani 1 1 d . A 1
C7 C 1.0177(6) 0.0833(12) 0.7246(5) 0.042(3) Uiso 0.488(9) 1 d P A 1
H7A H 1.0455 0.0514 0.7085 0.050 Uiso 0.488(9) 1 calc PR A 1
C8 C 0.9554(5) 0.0906(11) 0.6897(5) 0.036(3) Uiso 0.488(9) 1 d P A 1
H8A H 0.9402 0.0645 0.6496 0.044 Uiso 0.488(9) 1 calc PR A 1
C9 C 1.1096(3) 0.1141(7) 0.8235(3) 0.062(2) Uani 1 1 d . A 1
H9A H 1.1189 0.1671 0.8592 0.092 Uiso 0.488(9) 1 calc PR A 1
H9B H 1.1335 0.1484 0.8021 0.092 Uiso 0.488(9) 1 calc PR A 1
H9C H 1.1208 0.0208 0.8343 0.092 Uiso 0.488(9) 1 calc PR A 1
C4A C 0.9428(6) 0.2410(13) 0.7527(5) 0.040(3) Uiso 0.512(9) 1 d P A 2
H4AA H 0.9203 0.3181 0.7546 0.049 Uiso 0.512(9) 1 calc PR A 2
C5A C 1.0056(6) 0.2291(13) 0.7884(6) 0.041(3) Uiso 0.512(9) 1 d P A 2
H5AA H 1.0250 0.2968 0.8166 0.050 Uiso 0.512(9) 1 calc PR A 2
C7A C 1.0112(6) 0.0142(12) 0.7513(5) 0.048(4) Uiso 0.512(9) 1 d P A 2
H7AA H 1.0336 -0.0653 0.7527 0.057 Uiso 0.512(9) 1 calc PR A 2
C8A C 0.9488(6) 0.0217(12) 0.7160(6) 0.049(4) Uiso 0.512(9) 1 d P A 2
H8AA H 0.9289 -0.0529 0.6924 0.059 Uiso 0.512(9) 1 calc PR A 2
H9AA H 1.1264 0.0317 0.8146 0.092 Uiso 0.512(9) 1 calc PR A 2
H9AB H 1.1156 0.1137 0.8649 0.092 Uiso 0.512(9) 1 calc PR A 2
H9AC H 1.1312 0.1909 0.8161 0.092 Uiso 0.512(9) 1 calc PR A 2
O4 O 0.64076(17) 0.4649(3) 0.70468(17) 0.0374(9) Uani 1 1 d . . .
O5 O 0.65253(17) 0.2992(3) 0.76360(15) 0.0324(9) Uani 1 1 d . . .
O6 O 0.56888(19) 0.4194(4) 0.7369(2) 0.0523(11) Uani 1 1 d . . .
O7 O 0.76071(18) 0.4602(3) 0.81986(15) 0.0344(9) Uani 1 1 d . A .
O8 O 0.83922(16) 0.4003(3) 0.80214(15) 0.0334(9) Uani 1 1 d . A .
O9 O 0.8546(2) 0.5092(4) 0.88306(17) 0.0511(11) Uani 1 1 d . A .
O10 O 0.75885(17) 0.5696(3) 0.70980(16) 0.0351(9) Uani 1 1 d . A .
C10 C 0.8217(2) 0.1784(5) 0.5960(2) 0.0247(11) Uani 1 1 d . A .
O11 O 0.70843(17) 0.4552(3) 0.63206(15) 0.0349(9) Uani 1 1 d . A .
C11 C 0.8332(2) 0.0853(5) 0.5603(2) 0.0298(12) Uani 1 1 d . . .
H11A H 0.8421 -0.0044 0.5733 0.036 Uiso 1 1 calc R A .
O12 O 0.73254(19) 0.6614(4) 0.62292(17) 0.0453(10) Uani 1 1 d . A .
C12 C 0.8319(2) 0.1217(5) 0.5063(2) 0.0307(13) Uani 1 1 d . A .
H12A H 0.8406 0.0574 0.4826 0.037 Uiso 1 1 calc R . .
C13 C 0.8178(2) 0.2538(5) 0.4862(2) 0.0348(13) Uani 1 1 d . . .
C14 C 0.8047(3) 0.3447(5) 0.5215(2) 0.0358(13) Uani 1 1 d . A .
H14A H 0.7945 0.4340 0.5084 0.043 Uiso 1 1 calc R . .
C15 C 0.8062(2) 0.3071(5) 0.5758(2) 0.0277(12) Uani 1 1 d . . .
H15A H 0.7964 0.3704 0.5992 0.033 Uiso 1 1 calc R A .
C16 C 0.8194(3) 0.2956(6) 0.4283(3) 0.0513(17) Uani 1 1 d . A .
H16A H 0.8188 0.3931 0.4258 0.077 Uiso 1 1 calc R . .
H16B H 0.7830 0.2593 0.3957 0.077 Uiso 1 1 calc R . .
H16C H 0.8572 0.2615 0.4259 0.077 Uiso 1 1 calc R . .
C17 C 0.6710(2) 0.0476(5) 0.5709(2) 0.0279(12) Uani 1 1 d . . .
C18 C 0.6787(2) -0.0658(5) 0.5419(2) 0.0309(13) Uani 1 1 d . A .
H18A H 0.6853 -0.1500 0.5610 0.037 Uiso 1 1 calc R . .
C19 C 0.6769(3) -0.0565(5) 0.4862(2) 0.0357(13) Uani 1 1 d . . .
H19A H 0.6817 -0.1348 0.4669 0.043 Uiso 1 1 calc R A .
C20 C 0.6680(2) 0.0661(5) 0.4573(2) 0.0342(13) Uani 1 1 d . A .
C21 C 0.6610(3) 0.1780(5) 0.4865(2) 0.0356(13) Uani 1 1 d . . .
H21A H 0.6547 0.2620 0.4672 0.043 Uiso 1 1 calc R A .
C22 C 0.6630(2) 0.1718(5) 0.5428(2) 0.0300(12) Uani 1 1 d . A .
H22A H 0.6590 0.2505 0.5622 0.036 Uiso 1 1 calc R . .
C23 C 0.6683(3) 0.0761(6) 0.3967(2) 0.0461(16) Uani 1 1 d . . .
H23A H 0.6805 0.1664 0.3907 0.069 Uiso 1 1 calc R A .
H23B H 0.6267 0.0568 0.3669 0.069 Uiso 1 1 calc R . .
H23C H 0.6978 0.0116 0.3932 0.069 Uiso 1 1 calc R . .
C24 C 0.6128(2) -0.0522(5) 0.6478(2) 0.0264(12) Uani 1 1 d . . .
C25 C 0.5752(2) -0.0010(5) 0.6748(2) 0.0303(12) Uani 1 1 d . A .
H25A H 0.5803 0.0885 0.6883 0.036 Uiso 1 1 calc R . .
C26 C 0.5308(2) -0.0812(5) 0.6815(2) 0.0342(13) Uani 1 1 d . . .
H26A H 0.5067 -0.0473 0.7012 0.041 Uiso 1 1 calc R A .
C27 C 0.5208(2) -0.2113(5) 0.6597(2) 0.0325(13) Uani 1 1 d . A .
C28 C 0.5577(3) -0.2620(5) 0.6325(2) 0.0373(14) Uani 1 1 d . . .
H28A H 0.5518 -0.3509 0.6181 0.045 Uiso 1 1 calc R A .
C29 C 0.6026(3) -0.1832(5) 0.6263(2) 0.0389(14) Uani 1 1 d . A .
H29A H 0.6271 -0.2182 0.6072 0.047 Uiso 1 1 calc R . .
C30 C 0.4736(3) -0.3002(6) 0.6684(3) 0.0501(17) Uani 1 1 d . . .
H30A H 0.4531 -0.2513 0.6897 0.075 Uiso 1 1 calc R A .
H30B H 0.4944 -0.3790 0.6912 0.075 Uiso 1 1 calc R . .
H30C H 0.4426 -0.3283 0.6300 0.075 Uiso 1 1 calc R . .
C31 C 0.7101(2) -0.0788(5) 0.7918(2) 0.0231(11) Uani 1 1 d . . .
C32 C 0.6928(2) -0.2111(5) 0.7795(2) 0.0283(12) Uani 1 1 d . A .
H32A H 0.7111 -0.2642 0.7591 0.034 Uiso 1 1 calc R . .
C33 C 0.6491(2) -0.2658(5) 0.7967(2) 0.0303(12) Uani 1 1 d . . .
H33A H 0.6373 -0.3563 0.7875 0.036 Uiso 1 1 calc R A .
C34 C 0.6217(2) -0.1915(5) 0.8273(2) 0.0343(13) Uani 1 1 d . A .
C35 C 0.6408(3) -0.0605(5) 0.8405(2) 0.0356(13) Uani 1 1 d . . .
H35A H 0.6239 -0.0082 0.8623 0.043 Uiso 1 1 calc R A .
C36 C 0.6841(2) -0.0039(5) 0.8226(2) 0.0285(12) Uani 1 1 d . A .
H36A H 0.6958 0.0867 0.8316 0.034 Uiso 1 1 calc R . .
C37 C 0.5718(3) -0.2507(5) 0.8435(3) 0.0440(15) Uani 1 1 d . . .
H37A H 0.5403 -0.1829 0.8391 0.066 Uiso 1 1 calc R A .
H37B H 0.5902 -0.2815 0.8845 0.066 Uiso 1 1 calc R . .
H37C H 0.5525 -0.3263 0.8175 0.066 Uiso 1 1 calc R . .
C38 C 0.84354(18) -0.0495(7) 0.8145(3) 0.024(3) Uiso 0.507(14) 1 d PGD A 1
C39 C 0.8596(2) -0.1835(7) 0.8232(4) 0.031(3) Uiso 0.507(14) 1 d PG A 1
H39A H 0.8290 -0.2501 0.8060 0.037 Uiso 0.507(14) 1 calc PR A 1
C40 C 0.9206(3) -0.2201(7) 0.8572(4) 0.035(3) Uiso 0.507(14) 1 d PG A 1
H40A H 0.9316 -0.3117 0.8632 0.042 Uiso 0.507(14) 1 calc PR A 1
C41 C 0.96542(18) -0.1226(9) 0.8825(3) 0.030(3) Uiso 0.507(14) 1 d PGD A 1
C42 C 0.9493(2) 0.0114(8) 0.8737(3) 0.036(3) Uiso 0.507(14) 1 d PG A 1
H42A H 0.9800 0.0780 0.8910 0.043 Uiso 0.507(14) 1 calc PR A 1
C43 C 0.8884(3) 0.0480(6) 0.8397(3) 0.034(3) Uiso 0.507(14) 1 d PG A 1
H43A H 0.8774 0.1396 0.8338 0.041 Uiso 0.507(14) 1 calc PR A 1
C44 C 1.0325(4) -0.1612(14) 0.9158(6) 0.050(4) Uiso 0.507(14) 1 d PD A 1
H44A H 1.0549 -0.0877 0.9416 0.075 Uiso 0.507(14) 1 calc PR A 1
H44B H 1.0512 -0.1803 0.8878 0.075 Uiso 0.507(14) 1 calc PR A 1
H44C H 1.0350 -0.2408 0.9395 0.075 Uiso 0.507(14) 1 calc PR A 1
C38A C 0.8393(2) -0.0781(8) 0.8085(3) 0.024(3) Uiso 0.493(14) 1 d PGD A 2
C39A C 0.8515(2) -0.2095(7) 0.7989(4) 0.031(3) Uiso 0.493(14) 1 d PG A 2
H39B H 0.8198 -0.2627 0.7711 0.037 Uiso 0.493(14) 1 calc PR A 2
C40A C 0.9101(3) -0.2631(7) 0.8299(5) 0.044(4) Uiso 0.493(14) 1 d PG A 2
H40B H 0.9185 -0.3529 0.8234 0.053 Uiso 0.493(14) 1 calc PR A 2
C41A C 0.9565(2) -0.1854(10) 0.8706(4) 0.048(4) Uiso 0.493(14) 1 d PGD A 2
C42A C 0.9443(3) -0.0540(11) 0.8802(3) 0.050(4) Uiso 0.493(14) 1 d PG A 2
H42B H 0.9760 -0.0008 0.9080 0.060 Uiso 0.493(14) 1 calc PR A 2
C43A C 0.8857(3) -0.0004(8) 0.8491(3) 0.036(3) Uiso 0.493(14) 1 d PG A 2
H43B H 0.8774 0.0894 0.8557 0.044 Uiso 0.493(14) 1 calc PR A 2
C44A C 1.0215(5) -0.2383(18) 0.9029(7) 0.075(5) Uiso 0.493(14) 1 d PD A 2
H44D H 1.0385 -0.2053 0.9435 0.112 Uiso 0.493(14) 1 calc PR A 2
H44E H 1.0477 -0.2080 0.8830 0.112 Uiso 0.493(14) 1 calc PR A 2
H44F H 1.0206 -0.3360 0.9031 0.112 Uiso 0.493(14) 1 calc PR A 2
O1S O 0.8976(4) -0.2117(7) 0.5325(4) 0.156(2) Uani 1 1 d D . .
C1S C 0.7943(5) -0.2618(10) 0.4517(6) 0.156(2) Uani 1 1 d D . .
H1SA H 0.7798 -0.3351 0.4233 0.233 Uiso 1 1 calc R . .
H1SB H 0.7933 -0.1784 0.4308 0.233 Uiso 1 1 calc R . .
H1SC H 0.7673 -0.2537 0.4729 0.233 Uiso 1 1 calc R . .
C2S C 0.8544(5) -0.2873(10) 0.4914(5) 0.156(2) Uani 1 1 d D . .
H2SA H 0.8504 -0.3662 0.5136 0.187 Uiso 1 1 calc R . .
H2SB H 0.8754 -0.3199 0.4666 0.187 Uiso 1 1 calc R . .
C3S C 0.9514(5) -0.1980(11) 0.5187(5) 0.156(2) Uani 1 1 d D . .
H3SA H 0.9390 -0.1599 0.4788 0.187 Uiso 1 1 calc R . .
H3SB H 0.9704 -0.2864 0.5195 0.187 Uiso 1 1 calc R . .
C4S C 0.9975(5) -0.1071(10) 0.5637(5) 0.156(2) Uani 1 1 d D . .
H4SA H 1.0383 -0.1180 0.5626 0.233 Uiso 1 1 calc R . .
H4SB H 1.0002 -0.1300 0.6030 0.233 Uiso 1 1 calc R . .
H4SC H 0.9840 -0.0143 0.5547 0.233 Uiso 1 1 calc R . .

loop_
_atom_site_aniso_label
_atom_site_aniso_U_11
_atom_site_aniso_U_22
_atom_site_aniso_U_33
_atom_site_aniso_U_23
_atom_site_aniso_U_13
_atom_site_aniso_U_12
Y1 0.0238(3) 0.0237(3) 0.0243(3) -0.0003(2) 0.0126(2) 0.0007(2)
P1 0.0247(7) 0.0234(7) 0.0252(7) 0.0008(5) 0.0141(6) 0.0022(5)
O1 0.029(2) 0.0256(18) 0.0284(19) 0.0022(14) 0.0194(17) 0.0001(15)
N1 0.031(3) 0.035(3) 0.041(3) -0.005(2) 0.016(2) 0.003(2)
C1 0.026(3) 0.022(3) 0.022(3) 0.001(2) 0.013(2) -0.001(2)
P2 0.0224(7) 0.0262(7) 0.0237(7) 0.0014(5) 0.0096(6) -0.0015(5)
O2 0.024(2) 0.0279(18) 0.0270(19) 0.0001(14) 0.0123(16) -0.0014(14)
N2 0.045(3) 0.027(2) 0.032(3) -0.003(2) 0.014(3) -0.006(2)
C2 0.028(3) 0.022(3) 0.028(3) -0.001(2) 0.018(2) 0.002(2)
P3 0.0257(7) 0.0274(7) 0.0220(7) 0.0035(6) 0.0120(6) -0.0018(6)
O3 0.035(2) 0.0275(19) 0.0234(19) 0.0042(14) 0.0129(17) -0.0039(15)
N3 0.027(3) 0.028(3) 0.040(3) 0.002(2) 0.019(2) 0.0034(19)
C3 0.025(3) 0.024(3) 0.029(3) 0.001(2) 0.015(2) 0.002(2)
C6 0.027(3) 0.049(4) 0.045(4) 0.015(3) 0.010(3) 0.000(3)
C9 0.025(4) 0.068(4) 0.075(5) 0.011(4) 0.002(4) 0.001(3)
C3A 0.025(3) 0.024(3) 0.029(3) 0.001(2) 0.015(2) 0.002(2)
C6A 0.027(3) 0.049(4) 0.045(4) 0.015(3) 0.010(3) 0.000(3)
C9A 0.025(4) 0.068(4) 0.075(5) 0.011(4) 0.002(4) 0.001(3)
O4 0.035(2) 0.037(2) 0.045(2) 0.0057(18) 0.021(2) 0.0053(17)
O5 0.032(2) 0.035(2) 0.034(2) -0.0024(17) 0.0173(19) 0.0013(17)
O6 0.030(2) 0.057(3) 0.081(3) -0.005(2) 0.033(2) 0.001(2)
O7 0.033(2) 0.042(2) 0.031(2) -0.0048(17) 0.0149(19) -0.0021(18)
O8 0.030(2) 0.036(2) 0.034(2) -0.0068(17) 0.0132(19) -0.0018(16)
O9 0.056(3) 0.059(3) 0.030(2) -0.015(2) 0.009(2) -0.017(2)
O10 0.032(2) 0.040(2) 0.034(2) 0.0010(17) 0.015(2) -0.0050(17)
C10 0.020(3) 0.031(3) 0.026(3) -0.004(2) 0.013(2) -0.007(2)
O11 0.045(2) 0.028(2) 0.030(2) 0.0033(16) 0.0137(19) 0.0052(17)
C11 0.033(3) 0.027(3) 0.030(3) 0.002(2) 0.014(3) -0.002(2)
O12 0.051(3) 0.038(2) 0.050(3) 0.0236(19) 0.024(2) 0.0071(19)
C12 0.038(3) 0.030(3) 0.026(3) -0.005(2) 0.015(3) -0.005(2)
C13 0.027(3) 0.052(4) 0.026(3) -0.002(3) 0.011(3) -0.009(3)
C14 0.042(4) 0.037(3) 0.031(3) 0.007(3) 0.018(3) 0.002(3)
C15 0.029(3) 0.027(3) 0.030(3) 0.005(2) 0.014(3) 0.003(2)
C16 0.075(5) 0.046(3) 0.039(4) 0.008(3) 0.029(4) -0.001(3)
C17 0.023(3) 0.035(3) 0.023(3) 0.000(2) 0.006(2) -0.002(2)
C18 0.035(3) 0.029(3) 0.028(3) -0.001(2) 0.012(3) 0.001(2)
C19 0.039(4) 0.040(3) 0.030(3) -0.011(3) 0.017(3) -0.001(3)
C20 0.029(3) 0.049(4) 0.026(3) -0.001(3) 0.013(3) -0.005(3)
C21 0.035(3) 0.039(3) 0.033(3) 0.013(3) 0.014(3) 0.002(2)
C22 0.032(3) 0.030(3) 0.031(3) -0.006(2) 0.015(3) -0.005(2)
C23 0.052(4) 0.065(4) 0.022(3) 0.000(3) 0.015(3) -0.002(3)
C24 0.023(3) 0.031(3) 0.020(3) 0.004(2) 0.004(2) 0.000(2)
C25 0.027(3) 0.033(3) 0.030(3) 0.004(2) 0.010(3) 0.002(2)
C26 0.022(3) 0.046(3) 0.038(3) 0.011(3) 0.017(3) 0.004(3)
C27 0.022(3) 0.040(3) 0.031(3) 0.010(2) 0.006(3) -0.007(2)
C28 0.033(3) 0.033(3) 0.043(4) -0.005(2) 0.012(3) -0.012(3)
C29 0.038(4) 0.036(3) 0.049(4) 0.000(3) 0.024(3) -0.006(3)
C30 0.026(3) 0.055(4) 0.066(4) 0.018(3) 0.016(3) -0.006(3)
C31 0.022(3) 0.029(3) 0.018(3) 0.008(2) 0.008(2) 0.002(2)
C32 0.032(3) 0.029(3) 0.031(3) 0.007(2) 0.020(3) 0.008(2)
C33 0.035(3) 0.023(3) 0.034(3) 0.002(2) 0.015(3) -0.005(2)
C34 0.030(3) 0.039(3) 0.045(3) 0.013(3) 0.026(3) 0.006(2)
C35 0.038(4) 0.034(3) 0.048(4) 0.006(3) 0.032(3) 0.009(3)
C36 0.033(3) 0.022(3) 0.036(3) 0.005(2) 0.020(3) 0.008(2)
C37 0.037(4) 0.042(3) 0.060(4) 0.010(3) 0.027(3) 0.004(3)
O1S 0.122(5) 0.103(3) 0.204(5) -0.025(3) 0.026(4) -0.039(3)
C1S 0.122(5) 0.103(3) 0.204(5) -0.025(3) 0.026(4) -0.039(3)
C2S 0.122(5) 0.103(3) 0.204(5) -0.025(3) 0.026(4) -0.039(3)
C3S 0.122(5) 0.103(3) 0.204(5) -0.025(3) 0.026(4) -0.039(3)
C4S 0.122(5) 0.103(3) 0.204(5) -0.025(3) 0.026(4) -0.039(3)

loop_
_atom_type_symbol
_atom_type_description
_atom_type_scat_dispersion_real
_atom_type_scat_dispersion_imag
_atom_type_scat_source
C C 0.0033 0.0016 'International Tables Vol C Tables 4.2.6.8 and 6.1.1.4'
H H 0.0000 0.0000 'International Tables Vol C Tables 4.2.6.8 and 6.1.1.4'
N N 0.0061 0.0033 'International Tables Vol C Tables 4.2.6.8 and 6.1.1.4'
O O 0.0106 0.0060 'International Tables Vol C Tables 4.2.6.8 and 6.1.1.4'
P P 0.1023 0.0942 'International Tables Vol C Tables 4.2.6.8 and 6.1.1.4'
Y Y -2.7962 3.5667 'International Tables Vol C Tables 4.2.6.8 and 6.1.1.4'

loop_
_geom_angle_atom_site_label_1
_geom_angle_atom_site_label_2
_geom_angle_atom_site_label_3
_geom_angle
O3 Y1 O1 77.95(11)
O3 Y1 O2 78.80(11)
O1 Y1 O2 80.59(11)
O3 Y1 O4 128.53(12)
O1 Y1 O4 145.43(12)
O2 Y1 O4 83.61(12)
O3 Y1 O7 88.14(12)
O1 Y1 O7 127.40(13)
O2 Y1 O7 146.00(12)
O4 Y1 O7 80.33(13)
O3 Y1 O10 148.73(12)
O1 Y1 O10 92.49(11)
O2 Y1 O10 129.45(12)
O4 Y1 O10 74.38(12)
O7 Y1 O10 74.07(12)
O3 Y1 O5 76.13(12)
O1 Y1 O5 147.03(11)
O2 Y1 O5 74.70(11)
O4 Y1 O5 52.57(12)
O7 Y1 O5 71.72(12)
O10 Y1 O5 120.06(12)
O3 Y1 O8 77.44(11)
O1 Y1 O8 75.16(12)
O2 Y1 O8 148.96(11)
O4 Y1 O8 127.08(12)
O7 Y1 O8 52.27(12)
O10 Y1 O8 71.33(12)
O5 Y1 O8 117.92(12)
O3 Y1 O11 147.48(11)
O1 Y1 O11 75.57(11)
O2 Y1 O11 78.56(11)
O4 Y1 O11 71.25(12)
O7 Y1 O11 123.11(12)
O10 Y1 O11 51.49(12)
O5 Y1 O11 119.32(12)
O8 Y1 O11 113.00(12)
O3 Y1 N2 82.00(12)
O1 Y1 N2 101.54(13)
O2 Y1 N2 159.80(11)
O4 Y1 N2 103.80(13)
O7 Y1 N2 25.88(12)
O10 Y1 N2 70.72(12)
O5 Y1 N2 94.69(13)
O8 Y1 N2 26.39(12)
O11 Y1 N2 121.56(12)
O3 Y1 N1 102.13(13)
O1 Y1 N1 157.84(12)
O2 Y1 N1 77.74(12)
O4 Y1 N1 26.49(11)
O7 Y1 N1 74.53(13)
O10 Y1 N1 97.67(12)
O5 Y1 N1 26.08(11)
O8 Y1 N1 126.78(12)
O11 Y1 N1 95.51(13)
N2 Y1 N1 100.40(13)
O3 Y1 N3 160.66(12)
O1 Y1 N3 83.56(11)
O2 Y1 N3 103.84(12)
O4 Y1 N3 70.66(12)
O7 Y1 N3 98.79(12)
O10 Y1 N3 25.93(11)
O5 Y1 N3 123.17(11)
O8 Y1 N3 92.50(12)
O11 Y1 N3 25.57(11)
N2 Y1 N3 96.36(13)
N1 Y1 N3 97.12(12)
O1 P1 C3 111.0(2)
O1 P1 C10 110.8(2)
C3 P1 C10 106.5(2)
O1 P1 C2 113.3(2)
C3 P1 C2 105.8(2)
C10 P1 C2 109.1(2)
P1 O1 Y1 156.48(19)
O6 N1 O5 122.2(5)
O6 N1 O4 122.1(5)
O5 N1 O4 115.7(4)
O6 N1 Y1 178.3(4)
O5 N1 Y1 59.3(2)
O4 N1 Y1 56.4(2)
C2 C1 P2 116.0(3)
C2 C1 P3 113.8(3)
P2 C1 P3 110.2(2)
C2 C1 H1A 105.3
P2 C1 H1A 105.3
P3 C1 H1A 105.3
O2 P2 C24 111.2(2)
O2 P2 C17 110.3(2)
C24 P2 C17 110.4(2)
O2 P2 C1 112.3(2)
C24 P2 C1 105.4(2)
C17 P2 C1 107.2(2)
P2 O2 Y1 138.4(2)
O9 N2 O7 122.7(5)
O9 N2 O8 120.9(5)
O7 N2 O8 116.4(4)
O9 N2 Y1 179.5(4)
O7 N2 Y1 56.9(2)
O8 N2 Y1 59.5(2)
C1 C2 P1 119.3(3)
C1 C2 H2A 107.5
P1 C2 H2A 107.5
C1 C2 H2B 107.5
P1 C2 H2B 107.5
H2A C2 H2B 107.0
O3 P3 C38 104.7(3)
O3 P3 C31 110.0(2)
C38 P3 C31 112.3(3)
O3 P3 C38A 114.9(3)
C38 P3 C38A 10.3(3)
C31 P3 C38A 107.9(3)
O3 P3 C1 112.77(19)
C38 P3 C1 109.3(3)
C31 P3 C1 107.9(2)
C38A P3 C1 103.0(3)
P3 O3 Y1 138.08(19)
O12 N3 O11 122.5(5)
O12 N3 O10 121.9(4)
O11 N3 O10 115.6(4)
O12 N3 Y1 178.7(4)
O11 N3 Y1 58.8(2)
O10 N3 Y1 56.8(2)
C4 C3 C8 117.4(8)
C4 C3 P1 120.7(6)
C8 C3 P1 121.6(6)
C3 C4 C5 123.2(11)
C3 C4 H4A 118.4
C5 C4 H4A 118.4
C6 C5 C4 120.2(11)
C6 C5 H5A 119.9
C4 C5 H5A 119.9
C5 C6 C7 118.2(9)
C5 C6 C9 121.2(8)
C7 C6 C9 120.5(7)
C8 C7 C6 120.2(11)
C8 C7 H7A 119.9
C6 C7 H7A 119.9
C7 C8 C3 120.0(10)
C7 C8 H8A 120.0
C3 C8 H8A 120.0
C6 C9 H9A 109.5
C6 C9 H9B 109.5
H9A C9 H9B 109.5
C6 C9 H9C 109.5
H9A C9 H9C 109.5
H9B C9 H9C 109.5
C5A C4A H4AA 120.7
C4A C5A H5AA 118.7
C8A C7A H7AA 120.3
C7A C8A H8AA 119.0
N1 O4 Y1 97.2(3)
N1 O5 Y1 94.6(3)
N2 O7 Y1 97.3(3)
N2 O8 Y1 94.1(3)
N3 O10 Y1 97.2(3)
C15 C10 C11 119.3(5)
C15 C10 P1 116.9(4)
C11 C10 P1 123.7(4)
N3 O11 Y1 95.6(3)
C12 C11 C10 120.6(5)
C12 C11 H11A 119.7
C10 C11 H11A 119.7
C11 C12 C13 120.3(5)
C11 C12 H12A 119.8
C13 C12 H12A 119.8
C14 C13 C12 118.3(5)
C14 C13 C16 121.2(5)
C12 C13 C16 120.4(5)
C15 C14 C13 120.9(5)
C15 C14 H14A 119.6
C13 C14 H14A 119.6
C10 C15 C14 120.5(5)
C10 C15 H15A 119.7
C14 C15 H15A 119.7
C13 C16 H16A 109.5
C13 C16 H16B 109.5
H16A C16 H16B 109.5
C13 C16 H16C 109.5
H16A C16 H16C 109.5
H16B C16 H16C 109.5
C18 C17 C22 119.1(5)
C18 C17 P2 124.3(4)
C22 C17 P2 116.5(4)
C19 C18 C17 120.5(5)
C19 C18 H18A 119.8
C17 C18 H18A 119.8
C18 C19 C20 121.1(5)
C18 C19 H19A 119.5
C20 C19 H19A 119.5
C21 C20 C19 118.1(5)
C21 C20 C23 121.2(5)
C19 C20 C23 120.7(5)
C20 C21 C22 122.1(5)
C20 C21 H21A 119.0
C22 C21 H21A 119.0
C21 C22 C17 119.1(5)
C21 C22 H22A 120.4
C17 C22 H22A 120.4
C20 C23 H23A 109.5
C20 C23 H23B 109.5
H23A C23 H23B 109.5
C20 C23 H23C 109.5
H23A C23 H23C 109.5
H23B C23 H23C 109.5
C29 C24 C25 118.6(5)
C29 C24 P2 121.8(4)
C25 C24 P2 119.5(4)
C26 C25 C24 119.9(5)
C26 C25 H25A 120.1
C24 C25 H25A 120.1
C25 C26 C27 121.0(5)
C25 C26 H26A 119.5
C27 C26 H26A 119.5
C28 C27 C26 119.2(5)
C28 C27 C30 119.6(5)
C26 C27 C30 121.1(5)
C29 C28 C27 120.1(5)
C29 C28 H28A 120.0
C27 C28 H28A 120.0
C28 C29 C24 121.1(5)
C28 C29 H29A 119.4
C24 C29 H29A 119.4
C27 C30 H30A 109.5
C27 C30 H30B 109.5
H30A C30 H30B 109.5
C27 C30 H30C 109.5
H30A C30 H30C 109.5
H30B C30 H30C 109.5
C32 C31 C36 119.1(4)
C32 C31 P3 123.9(4)
C36 C31 P3 116.9(4)
C33 C32 C31 120.2(5)
C33 C32 H32A 119.9
C31 C32 H32A 119.9
C32 C33 C34 121.6(5)
C32 C33 H33A 119.2
C34 C33 H33A 119.2
C35 C34 C33 117.3(5)
C35 C34 C37 121.6(5)
C33 C34 C37 121.1(5)
C34 C35 C36 121.6(5)
C34 C35 H35A 119.2
C36 C35 H35A 119.2
C31 C36 C35 120.2(5)
C31 C36 H36A 119.9
C35 C36 H36A 119.9
C34 C37 H37A 109.5
C34 C37 H37B 109.5
H37A C37 H37B 109.5
C34 C37 H37C 109.5
H37A C37 H37C 109.5
H37B C37 H37C 109.5
C39 C38 C43 120.0
C39 C38 P3 121.8(4)
C43 C38 P3 118.2(4)
C38 C39 C40 120.0
C38 C39 H39A 120.0
C40 C39 H39A 120.0
C41 C40 C39 120.0
C41 C40 H40A 120.0
C39 C40 H40A 120.0
C40 C41 C42 120.0
C40 C41 C44 120.3(7)
C42 C41 C44 119.5(7)
C43 C42 C41 120.0
C43 C42 H42A 120.0
C41 C42 H42A 120.0
C42 C43 C38 120.0
C42 C43 H43A 120.0
C38 C43 H43A 120.0
C39A C38A C43A 120.0
C39A C38A P3 124.2(4)
C43A C38A P3 115.8(4)
C40A C39A C38A 120.0
C40A C39A H39B 120.0
C38A C39A H39B 120.0
C39A C40A C41A 120.0
C39A C40A H40B 120.0
C41A C40A H40B 120.0
C42A C41A C40A 120.0
C42A C41A C44A 118.6(8)
C40A C41A C44A 121.4(8)
C43A C42A C41A 120.0
C43A C42A H42B 120.0
C41A C42A H42B 120.0
C42A C43A C38A 120.0
C42A C43A H43B 120.0
C38A C43A H43B 120.0
C41A C44A H44D 109.5
C41A C44A H44E 109.5
H44D C44A H44E 109.5
C41A C44A H44F 109.5
H44D C44A H44F 109.5
H44E C44A H44F 109.5
C2S O1S C3S 109.9(9)
C2S C1S H1SA 109.5
C2S C1S H1SB 109.5
H1SA C1S H1SB 109.5
C2S C1S H1SC 109.5
H1SA C1S H1SC 109.5
H1SB C1S H1SC 109.5
O1S C2S C1S 132.7(11)
O1S C2S H2SA 104.1
C1S C2S H2SA 104.1
O1S C2S H2SB 104.0
C1S C2S H2SB 104.0
H2SA C2S H2SB 105.5
O1S C3S C4S 108.6(9)
O1S C3S H3SA 110.0
C4S C3S H3SA 110.0
O1S C3S H3SB 110.0
C4S C3S H3SB 110.0
H3SA C3S H3SB 108.3
C3S C4S H4SA 109.5
C3S C4S H4SB 109.5
H4SA C4S H4SB 109.5
C3S C4S H4SC 109.5
H4SA C4S H4SC 109.5
H4SB C4S H4SC 109.5

loop_
_geom_bond_atom_site_label_1
_geom_bond_atom_site_label_2
_geom_bond_distance
Y1 O3 2.278(3)
Y1 O1 2.284(3)
Y1 O2 2.300(3)
Y1 O4 2.400(3)
Y1 O7 2.416(3)
Y1 O10 2.446(3)
Y1 O5 2.468(3)
Y1 O8 2.472(4)
Y1 O11 2.492(3)
Y1 N2 2.862(5)
Y1 N1 2.861(5)
Y1 N3 2.899(4)
P1 O1 1.500(3)
P1 C3 1.794(5)
P1 C10 1.801(5)
P1 C2 1.835(4)
N1 O6 1.221(5)
N1 O5 1.262(5)
N1 O4 1.286(5)
C1 C2 1.544(6)
C1 P2 1.850(5)
C1 P3 1.860(5)
C1 H1A 1.0000
P2 O2 1.496(3)
P2 C24 1.783(5)
P2 C17 1.799(5)
N2 O9 1.236(5)
N2 O7 1.259(5)
N2 O8 1.275(5)
C2 H2A 0.9900
C2 H2B 0.9900
P3 O3 1.502(3)
P3 C38 1.792(3)
P3 C31 1.795(5)
P3 C38A 1.798(3)
N3 O12 1.230(5)
N3 O11 1.257(5)
N3 O10 1.278(5)
C3 C4 1.315(12)
C3 C8 1.425(12)
C4 C5 1.405(16)
C4 H4A 0.9500
C5 C6 1.343(13)
C5 H5A 0.9500
C6 C7 1.422(13)
C6 C9 1.520(8)
C7 C8 1.374(16)
C7 H7A 0.9500
C8 H8A 0.9500
C9 H9A 0.9800
C9 H9B 0.9800
C9 H9C 0.9800
C4A C5A 1.390(16)
C4A H4AA 0.9500
C5A H5AA 0.9500
C7A C8A 1.377(16)
C7A H7AA 0.9500
C8A H8AA 0.9500
C10 C15 1.380(6)
C10 C11 1.387(7)
C11 C12 1.378(7)
C11 H11A 0.9500
C12 C13 1.408(7)
C12 H12A 0.9500
C13 C14 1.384(7)
C13 C16 1.510(7)
C14 C15 1.385(7)
C14 H14A 0.9500
C15 H15A 0.9500
C16 H16A 0.9800
C16 H16B 0.9800
C16 H16C 0.9800
C17 C18 1.396(7)
C17 C22 1.403(7)
C18 C19 1.369(7)
C18 H18A 0.9500
C19 C20 1.397(7)
C19 H19A 0.9500
C20 C21 1.382(7)
C20 C23 1.510(7)
C21 C22 1.381(7)
C21 H21A 0.9500
C22 H22A 0.9500
C23 H23A 0.9800
C23 H23B 0.9800
C23 H23C 0.9800
C24 C29 1.402(7)
C24 C25 1.405(7)
C25 C26 1.383(7)
C25 H25A 0.9500
C26 C27 1.395(7)
C26 H26A 0.9500
C27 C28 1.395(7)
C27 C30 1.509(7)
C28 C29 1.379(7)
C28 H28A 0.9500
C29 H29A 0.9500
C30 H30A 0.9800
C30 H30B 0.9800
C30 H30C 0.9800
C31 C32 1.385(7)
C31 C36 1.381(6)
C32 C33 1.379(7)
C32 H32A 0.9500
C33 C34 1.394(7)
C33 H33A 0.9500
C34 C35 1.385(7)
C34 C37 1.510(7)
C35 C36 1.388(7)
C35 H35A 0.9500
C36 H36A 0.9500
C37 H37A 0.9800
C37 H37B 0.9800
C37 H37C 0.9800
C38 C39 1.3900
C38 C43 1.3900
C39 C40 1.3900
C39 H39A 0.9500
C40 C41 1.3900
C40 H40A 0.9500
C41 C42 1.3900
C41 C44 1.510(9)
C42 C43 1.3900
C42 H42A 0.9500
C43 H43A 0.9500
C44 H44A 0.9800
C44 H44B 0.9800
C44 H44C 0.9800
C38A C39A 1.3900
C38A C43A 1.3900
C39A C40A 1.3900
C39A H39B 0.9500
C40A C41A 1.3900
C40A H40B 0.9500
C41A C42A 1.3900
C41A C44A 1.511(9)
C42A C43A 1.3900
C42A H42B 0.9500
C43A H43B 0.9500
C44A H44D 0.9800
C44A H44E 0.9800
C44A H44F 0.9800
O1S C2S 1.347(8)
O1S C3S 1.447(8)
C1S C2S 1.385(8)
C1S H1SA 0.9800
C1S H1SB 0.9800
C1S H1SC 0.9800
C2S H2SA 0.9900
C2S H2SB 0.9900
C3S C4S 1.510(8)
C3S H3SA 0.9900
C3S H3SB 0.9900
C4S H4SA 0.9800
C4S H4SB 0.9800
C4S H4SC 0.9800

loop_
_platon_squeeze_void_nr
_platon_squeeze_void_average_x
_platon_squeeze_void_average_y
_platon_squeeze_void_average_z
_platon_squeeze_void_volume
_platon_squeeze_void_count_electrons
_platon_squeeze_void_content
1 0.500 0.010 0.000 302 49 ' '
2 0.500 -0.012 0.500 302 49 ' '
